data_7706773
loop_
_publ_author_name
'Xing, Tian'
'Prior, Timothy J.'
'Chen, Kai'
'Redshaw, Carl'

_publ_section_title
;
 Titanium complexes bearing oxa- and azacalix[4, 6]arenes: structural
 studies and use in the ring opening homo-/co-polymerization of cyclic
 esters.
;
_journal_issue 12
_journal_name_full 'Dalton transactions (Cambridge, England : 2003)'
_journal_page_first 4396
_journal_page_last 4407
_journal_paper_doi 10.1039/d1dt00189b
_journal_volume 50
_journal_year 2021
_chemical_formula_moiety
;
C76 H99 N O10 Ti2, 3(C2 H3 N) [+ 0.5 MeCN]
;
_chemical_formula_sum 'C82 H108 N4 O10 Ti2'
_chemical_formula_weight 1405.52
_space_group_crystal_system monoclinic
_space_group_IT_number 14
_space_group_name_Hall '-P 2ybc'
_space_group_name_H-M_alt 'P 1 21/c 1'
_atom_sites_solution_hydrogens geom
_audit_creation_method SHELXL-2016/6
_audit_update_record
;
2021-02-24 deposited with the CCDC.	2021-03-05 downloaded from the CCDC.
;
_cell_angle_alpha 90
_cell_angle_beta 103.2370(10)
_cell_angle_gamma 90
_cell_formula_units_Z 4
_cell_length_a 12.0347(2)
_cell_length_b 28.3198(4)
_cell_length_c 24.5367(3)
_cell_measurement_reflns_used 30751
_cell_measurement_temperature 100(2)
_cell_measurement_theta_max 70.028
_cell_measurement_theta_min 3.177
_cell_volume 8140.4(2)
_computing_cell_refinement 'CrysAlisPro 1.171.40.53 (Rigaku OD, 2019)'
_computing_data_collection 'CrysAlisPro 1.171.40.53 (Rigaku OD, 2019)'
_computing_data_reduction 'CrysAlisPro 1.171.40.53 (Rigaku OD, 2019)'
_computing_molecular_graphics 'Olex2; Mercury'
_computing_publication_material 'CIFTAB, WinGX'
_computing_structure_refinement 'SHELXL-2016/6 (Sheldrick, 2016)'
_computing_structure_solution 'SHELXT (Sheldrick, 2015)'
_diffrn_ambient_temperature 100(2)
_diffrn_detector_area_resol_mean 10.000
_diffrn_measured_fraction_theta_full 1.000
_diffrn_measured_fraction_theta_max 1.000
_diffrn_measurement_device_type 'XtaLAB AFC11 (RCD3): quarter-chi single'
_diffrn_measurement_method '\w scans'
_diffrn_radiation_type CuK\a
_diffrn_radiation_wavelength 1.54184
_diffrn_reflns_av_R_equivalents 0.0521
_diffrn_reflns_av_unetI/netI 0.0292
_diffrn_reflns_Laue_measured_fraction_full 1.000
_diffrn_reflns_Laue_measured_fraction_max 1.000
_diffrn_reflns_limit_h_max 14
_diffrn_reflns_limit_h_min -14
_diffrn_reflns_limit_k_max 33
_diffrn_reflns_limit_k_min -33
_diffrn_reflns_limit_l_max 29
_diffrn_reflns_limit_l_min -29
_diffrn_reflns_number 75678
_diffrn_reflns_point_group_measured_fraction_full 1.000
_diffrn_reflns_point_group_measured_fraction_max 1.000
_diffrn_reflns_theta_full 66.600
_diffrn_reflns_theta_max 66.600
_diffrn_reflns_theta_min 2.420
_diffrn_source 'Rotating-anode X-ray tube'
_exptl_absorpt_coefficient_mu 2.112
_exptl_absorpt_correction_T_max 1.0000
_exptl_absorpt_correction_T_min 0.69725
_exptl_absorpt_correction_type multi-scan
_exptl_absorpt_process_details
;
CrysAlisPro 1.171.40.53 (Rigaku Oxford Diffraction, 2019)
Empirical absorption correction using spherical harmonics,
 implemented in SCALE3 ABSPACK scaling algorithm.
;
_exptl_crystal_colour red
_exptl_crystal_density_diffrn 1.147
_exptl_crystal_description plate
_exptl_crystal_F_000 3008
_exptl_crystal_size_max 0.200
_exptl_crystal_size_mid 0.120
_exptl_crystal_size_min 0.040
_platon_squeeze_details
;
Two sensible pockets each capable of containing 22e.  CH3CN is 22e electrons. 
As Z = 4 this equates to 0.5 MeCN per Ti2 complex. 
;
_refine_diff_density_max 1.961
_refine_diff_density_min -0.795
_refine_diff_density_rms 0.142
_refine_ls_extinction_method none
_refine_ls_goodness_of_fit_ref 1.675
_refine_ls_hydrogen_treatment constr
_refine_ls_matrix_type full
_refine_ls_number_parameters 870
_refine_ls_number_reflns 14383
_refine_ls_number_restraints 58
_refine_ls_restrained_S_all 1.677
_refine_ls_R_factor_all 0.1260
_refine_ls_R_factor_gt 0.1169
_refine_ls_shift/su_max 0.001
_refine_ls_shift/su_mean 0.000
_refine_ls_structure_factor_coef Fsqd
_refine_ls_weighting_details 'w=1/[\s^2^(Fo^2^)+(0.2000P)^2^] where P=(Fo^2^+2Fc^2^)/3'
_refine_ls_weighting_scheme calc
_refine_ls_wR_factor_gt 0.3558
_refine_ls_wR_factor_ref 0.3681
_reflns_Friedel_coverage 0.000
_reflns_number_gt 12259
_reflns_number_total 14383
_reflns_threshold_expression 'I > 2\s(I)'
_cod_data_source_file d1dt00189b2.cif
_cod_data_source_block 1
_cod_depositor_comments 'Adding full bibliography for 7706773--7706779.cif.'
_cod_original_sg_symbol_H-M 'P 21/c'
_cod_database_code 7706773
_platon_squeeze_void_probe_radius 1.20
_shelx_shelxl_version_number 2016/6
_shelx_space_group_comment
;
The symmetry employed for this shelxl refinement is uniquely defined
by the following loop, which should always be used as a source of
symmetry information in preference to the above space-group names.
They are only intended as comments.
;
_shelx_estimated_absorpt_t_min 0.677
_shelx_estimated_absorpt_t_max 0.920

loop_
_space_group_symop_operation_xyz
'x, y, z'
'-x, y+1/2, -z+1/2'
'-x, -y, -z'
'x, -y-1/2, z-1/2'

loop_
_atom_site_label
_atom_site_type_symbol
_atom_site_fract_x
_atom_site_fract_y
_atom_site_fract_z
_atom_site_U_iso_or_equiv
_atom_site_adp_type
_atom_site_occupancy
_atom_site_site_symmetry_order
_atom_site_calc_flag
_atom_site_refinement_flags_posn
_atom_site_refinement_flags_adp
_atom_site_refinement_flags_occupancy
_atom_site_disorder_assembly
_atom_site_disorder_group
C1 C 0.2912(3) 0.41421(16) 0.56057(17) 0.0420(9) Uani 1 1 d . . . . .
C2 C 0.1846(4) 0.43215(16) 0.53295(18) 0.0432(9) Uani 1 1 d . . . . .
C3 C 0.1555(4) 0.43107(16) 0.47531(18) 0.0465(10) Uani 1 1 d . . . . .
H3 H 0.082983 0.443118 0.456771 0.056 Uiso 1 1 calc R U . . .
C4 C 0.2267(4) 0.41323(17) 0.44273(18) 0.0448(9) Uani 1 1 d . . . . .
C5 C 0.3310(4) 0.39381(15) 0.47124(17) 0.0417(9) Uani 1 1 d . . . . .
H5 H 0.380492 0.380285 0.450425 0.050 Uiso 1 1 calc R U . . .
C6 C 0.3635(3) 0.39394(15) 0.52971(16) 0.0392(9) Uani 1 1 d . . . . .
C7 C 0.1886(4) 0.41544(19) 0.37904(18) 0.0510(11) Uani 1 1 d . . . . .
C8 C 0.1662(5) 0.4676(2) 0.3612(2) 0.0609(12) Uani 1 1 d . . . . .
H8A H 0.236271 0.485959 0.374247 0.091 Uiso 1 1 calc R U . . .
H8B H 0.142498 0.469482 0.320267 0.091 Uiso 1 1 calc R U . . .
H8C H 0.105718 0.480390 0.377675 0.091 Uiso 1 1 calc R U . . .
C9 C 0.2802(5) 0.3961(2) 0.3501(2) 0.0636(14) Uani 1 1 d . . . . .
H9A H 0.351407 0.413724 0.363110 0.095 Uiso 1 1 calc R U . . .
H9B H 0.293474 0.362601 0.359317 0.095 Uiso 1 1 calc R U . . .
H9C H 0.253885 0.399701 0.309449 0.095 Uiso 1 1 calc R U . . .
C10 C 0.0788(5) 0.3877(2) 0.3583(2) 0.0641(13) Uani 1 1 d . . . . .
H10A H 0.055918 0.389567 0.317392 0.096 Uiso 1 1 calc R U . . .
H10B H 0.091406 0.354580 0.369712 0.096 Uiso 1 1 calc R U . . .
H10C H 0.018425 0.401007 0.374493 0.096 Uiso 1 1 calc R U . . .
C11 C 0.4717(3) 0.37034(15) 0.56028(17) 0.0417(9) Uani 1 1 d . . . . .
H11A H 0.521922 0.363899 0.534343 0.050 Uiso 1 1 calc R U . . .
H11B H 0.513292 0.390827 0.590917 0.050 Uiso 1 1 calc R U . . .
C12 C 0.5229(3) 0.30872(15) 0.62829(17) 0.0408(9) Uani 1 1 d . . . . .
H12A H 0.558656 0.334533 0.653485 0.049 Uiso 1 1 calc R U . . .
H12B H 0.583236 0.291872 0.614595 0.049 Uiso 1 1 calc R U . . .
C13 C 0.3845(3) 0.29387(16) 0.68862(17) 0.0425(9) Uani 1 1 d . . . . .
C14 C 0.4607(3) 0.27504(15) 0.65889(17) 0.0416(9) Uani 1 1 d . . . . .
C15 C 0.4720(4) 0.22675(16) 0.65416(18) 0.0449(9) Uani 1 1 d . . . . .
H15 H 0.523741 0.214634 0.633645 0.054 Uiso 1 1 calc R U . . .
C16 C 0.4081(4) 0.19511(16) 0.67926(19) 0.0471(10) Uani 1 1 d . . . . .
C17 C 0.3292(3) 0.21539(17) 0.70657(18) 0.0463(10) Uani 1 1 d . . . . .
H17 H 0.282686 0.194875 0.722428 0.056 Uiso 1 1 calc R U . . .
C18 C 0.3155(3) 0.26360(16) 0.71170(17) 0.0424(9) Uani 1 1 d . . . . .
C19 C 0.4243(5) 0.14191(18) 0.6797(3) 0.0636(13) Uani 1 1 d . . . . .
C20 C 0.3084(6) 0.1179(2) 0.6658(6) 0.132(4) Uani 1 1 d . . . . .
H20A H 0.318865 0.083547 0.666087 0.198 Uiso 1 1 calc R U . . .
H20B H 0.265466 0.126634 0.693717 0.198 Uiso 1 1 calc R U . . .
H20C H 0.266159 0.127925 0.628591 0.198 Uiso 1 1 calc R U . . .
C21 C 0.4942(4) 0.12572(17) 0.6379(2) 0.0537(11) Uani 1 1 d . . . . .
H21A H 0.569030 0.141176 0.646776 0.081 Uiso 1 1 calc R U . . .
H21B H 0.504426 0.091391 0.640415 0.081 Uiso 1 1 calc R U . . .
H21C H 0.453659 0.134265 0.599817 0.081 Uiso 1 1 calc R U . . .
C22 C 0.4907(8) 0.1279(3) 0.7399(3) 0.101(2) Uani 1 1 d . . . . .
H22A H 0.565236 0.143575 0.748426 0.151 Uiso 1 1 calc R U . . .
H22B H 0.446935 0.137721 0.767046 0.151 Uiso 1 1 calc R U . . .
H22C H 0.501517 0.093592 0.741861 0.151 Uiso 1 1 calc R U . . .
C23 C 0.2269(4) 0.28283(16) 0.74074(18) 0.0450(9) Uani 1 1 d . . . . .
H23A H 0.179004 0.256426 0.748645 0.054 Uiso 1 1 calc R U . . .
H23B H 0.176672 0.305047 0.715229 0.054 Uiso 1 1 calc R U . . .
C24 C 0.2851(3) 0.35735(16) 0.79909(18) 0.0440(9) Uani 1 1 d . . . . .
C25 C 0.2788(4) 0.30808(16) 0.79507(18) 0.0463(10) Uani 1 1 d . . . . .
C26 C 0.3235(4) 0.28122(18) 0.84304(19) 0.0492(10) Uani 1 1 d . . . . .
H26 H 0.319994 0.247769 0.840336 0.059 Uiso 1 1 calc R U . . .
C27 C 0.3728(4) 0.30155(18) 0.8943(2) 0.0556(11) Uani 1 1 d . . . . .
C28 C 0.3804(4) 0.35023(17) 0.89621(19) 0.0509(11) Uani 1 1 d . . . . .
H28 H 0.417035 0.364885 0.930449 0.061 Uiso 1 1 calc R U . . .
C29 C 0.3367(4) 0.37868(16) 0.85004(18) 0.0458(10) Uani 1 1 d . . . . .
C30 C 0.4184(5) 0.2697(2) 0.9462(2) 0.0683(14) Uani 1 1 d D . . . .
C31A C 0.4984(10) 0.2324(4) 0.9312(5) 0.0754(9) Uiso 0.540(6) 1 d D U P A 1
H31A H 0.460733 0.216801 0.896167 0.113 Uiso 0.540(6) 1 calc R U P A 1
H31B H 0.568706 0.247655 0.926411 0.113 Uiso 0.540(6) 1 calc R U P A 1
H31C H 0.516946 0.208988 0.961236 0.113 Uiso 0.540(6) 1 calc R U P A 1
C32A C 0.3108(9) 0.2394(4) 0.9537(5) 0.0754(9) Uiso 0.540(6) 1 d D U P A 1
H32A H 0.278163 0.222630 0.918779 0.113 Uiso 0.540(6) 1 calc R U P A 1
H32B H 0.335142 0.216531 0.984037 0.113 Uiso 0.540(6) 1 calc R U P A 1
H32C H 0.253181 0.260532 0.962855 0.113 Uiso 0.540(6) 1 calc R U P A 1
C33A C 0.4671(10) 0.2946(4) 0.9973(5) 0.0754(9) Uiso 0.540(6) 1 d D U P A 1
H33A H 0.412208 0.317870 1.004736 0.113 Uiso 0.540(6) 1 calc R U P A 1
H33B H 0.485275 0.272042 1.028407 0.113 Uiso 0.540(6) 1 calc R U P A 1
H33C H 0.537035 0.310709 0.993582 0.113 Uiso 0.540(6) 1 calc R U P A 1
C31B C 0.3921(12) 0.2202(4) 0.9405(6) 0.0754(9) Uiso 0.460(6) 1 d D U P A 2
H31D H 0.421243 0.207170 0.909439 0.113 Uiso 0.460(6) 1 calc R U P A 2
H31E H 0.427942 0.203799 0.975218 0.113 Uiso 0.460(6) 1 calc R U P A 2
H31F H 0.309186 0.215833 0.932792 0.113 Uiso 0.460(6) 1 calc R U P A 2
C32B C 0.3743(12) 0.2922(5) 0.9947(6) 0.0754(9) Uiso 0.460(6) 1 d D U P A 2
H32D H 0.393757 0.325876 0.997353 0.113 Uiso 0.460(6) 1 calc R U P A 2
H32E H 0.291283 0.288535 0.987510 0.113 Uiso 0.460(6) 1 calc R U P A 2
H32F H 0.410039 0.276501 1.029936 0.113 Uiso 0.460(6) 1 calc R U P A 2
C33B C 0.5513(9) 0.2777(4) 0.9626(6) 0.0754(9) Uiso 0.460(6) 1 d D U P A 2
H33D H 0.567527 0.311573 0.966377 0.113 Uiso 0.460(6) 1 calc R U P A 2
H33E H 0.583367 0.261912 0.998345 0.113 Uiso 0.460(6) 1 calc R U P A 2
H33F H 0.585727 0.264464 0.933464 0.113 Uiso 0.460(6) 1 calc R U P A 2
C34 C 0.3486(4) 0.43165(16) 0.85574(19) 0.0481(10) Uani 1 1 d . . . . .
H34A H 0.343249 0.445360 0.818114 0.058 Uiso 1 1 calc R U . . .
H34B H 0.425525 0.439015 0.878744 0.058 Uiso 1 1 calc R U . . .
C35 C 0.1434(4) 0.44754(16) 0.86141(18) 0.0458(9) Uani 1 1 d . . . . .
C36 C 0.2599(4) 0.45556(16) 0.88208(18) 0.0451(9) Uani 1 1 d . . . . .
C37 C 0.2942(4) 0.48987(16) 0.92394(18) 0.0496(10) Uani 1 1 d . . . . .
H37 H 0.373443 0.495792 0.937568 0.060 Uiso 1 1 calc R U . . .
C38 C 0.2159(4) 0.51556(18) 0.94622(19) 0.0537(11) Uani 1 1 d . . . . .
C39 C 0.1005(4) 0.50574(18) 0.92563(18) 0.0517(11) Uani 1 1 d . . . . .
H39 H 0.045897 0.522615 0.940448 0.062 Uiso 1 1 calc R U . . .
C40 C 0.0622(4) 0.47219(17) 0.88425(18) 0.0479(10) Uani 1 1 d . . . . .
C41 C 0.2579(5) 0.5539(2) 0.9912(2) 0.0668(14) Uani 1 1 d . . . . .
C42 C 0.3465(9) 0.5842(3) 0.9740(4) 0.126(3) Uani 1 1 d . . . . .
H42A H 0.312862 0.599880 0.938481 0.190 Uiso 1 1 calc R U . . .
H42B H 0.373821 0.608031 1.002932 0.190 Uiso 1 1 calc R U . . .
H42C H 0.410606 0.564421 0.969487 0.190 Uiso 1 1 calc R U . . .
C43 C 0.3101(7) 0.5296(3) 1.0463(3) 0.098(2) Uani 1 1 d . . . . .
H43A H 0.252251 0.509779 1.057448 0.146 Uiso 1 1 calc R U . . .
H43B H 0.374168 0.509795 1.041719 0.146 Uiso 1 1 calc R U . . .
H43C H 0.337384 0.553405 1.075163 0.146 Uiso 1 1 calc R U . . .
C44 C 0.1579(7) 0.5845(3) 0.9993(3) 0.0870(19) Uani 1 1 d . . . . .
H44A H 0.100480 0.564472 1.010458 0.130 Uiso 1 1 calc R U . . .
H44B H 0.185634 0.608041 1.028515 0.130 Uiso 1 1 calc R U . . .
H44C H 0.123508 0.600580 0.964093 0.130 Uiso 1 1 calc R U . . .
C45 C -0.0632(4) 0.46390(18) 0.8627(2) 0.0524(11) Uani 1 1 d . . . . .
H45A H -0.074936 0.444474 0.828267 0.063 Uiso 1 1 calc R U . . .
H45B H -0.092422 0.445786 0.890926 0.063 Uiso 1 1 calc R U . . .
C46 C -0.1279(4) 0.52547(18) 0.79627(19) 0.0502(10) Uani 1 1 d . . . . .
H46A H -0.195378 0.546186 0.784484 0.060 Uiso 1 1 calc R U . . .
H46B H -0.136080 0.499076 0.769186 0.060 Uiso 1 1 calc R U . . .
C47 C 0.0664(3) 0.53317(17) 0.77314(17) 0.0447(9) Uani 1 1 d . . . . .
C48 C -0.0216(4) 0.55350(17) 0.79351(18) 0.0465(10) Uani 1 1 d . . . . .
C49 C -0.0096(4) 0.60021(18) 0.8119(2) 0.0538(11) Uani 1 1 d . . . . .
H49 H -0.069091 0.614060 0.826074 0.065 Uiso 1 1 calc R U . . .
C50 C 0.0849(4) 0.62711(18) 0.8103(2) 0.0536(11) Uani 1 1 d . . . . .
C51 C 0.1734(4) 0.60466(18) 0.7919(2) 0.0509(11) Uani 1 1 d . . . . .
H51 H 0.240663 0.622046 0.791472 0.061 Uiso 1 1 calc R U . . .
C52 C 0.1665(4) 0.55836(17) 0.77438(18) 0.0461(10) Uani 1 1 d . . . . .
C53 C 0.0903(5) 0.6807(2) 0.8212(3) 0.0726(16) Uani 1 1 d . . . . .
C54 C 0.2098(6) 0.6978(3) 0.8470(5) 0.114(3) Uani 1 1 d . . . . .
H54A H 0.261749 0.687468 0.823879 0.171 Uiso 1 1 calc R U . . .
H54B H 0.210071 0.732327 0.849131 0.171 Uiso 1 1 calc R U . . .
H54C H 0.235024 0.684597 0.884753 0.171 Uiso 1 1 calc R U . . .
C55 C 0.0077(5) 0.6960(2) 0.8560(3) 0.0772(17) Uani 1 1 d . . . . .
H55A H -0.069045 0.684611 0.838523 0.116 Uiso 1 1 calc R U . . .
H55B H 0.031888 0.682851 0.893762 0.116 Uiso 1 1 calc R U . . .
H55C H 0.006935 0.730581 0.858140 0.116 Uiso 1 1 calc R U . . .
C56 C 0.0508(8) 0.7061(3) 0.7625(4) 0.096(2) Uani 1 1 d . . . . .
H56A H -0.026641 0.695843 0.744415 0.145 Uiso 1 1 calc R U . . .
H56B H 0.051489 0.740374 0.768047 0.145 Uiso 1 1 calc R U . . .
H56C H 0.103098 0.697828 0.738696 0.145 Uiso 1 1 calc R U . . .
C57 C 0.2605(3) 0.53471(18) 0.75277(18) 0.0468(10) Uani 1 1 d . . . . .
H57A H 0.271784 0.502173 0.767767 0.056 Uiso 1 1 calc R U . . .
H57B H 0.332765 0.552268 0.766207 0.056 Uiso 1 1 calc R U . . .
C58 C 0.1908(3) 0.49244(16) 0.65936(17) 0.0427(9) Uani 1 1 d . . . . .
C59 C 0.2323(3) 0.53301(16) 0.68942(18) 0.0442(9) Uani 1 1 d . . . . .
C60 C 0.2404(4) 0.57421(18) 0.6611(2) 0.0501(11) Uani 1 1 d . . . . .
H60 H 0.266771 0.601803 0.682134 0.060 Uiso 1 1 calc R U . . .
C61 C 0.2114(4) 0.57736(18) 0.6024(2) 0.0534(11) Uani 1 1 d . . . . .
C62 C 0.1683(4) 0.53646(18) 0.57437(19) 0.0496(10) Uani 1 1 d . . . . .
H62 H 0.146718 0.537239 0.534635 0.060 Uiso 1 1 calc R U . . .
C63 C 0.1551(3) 0.49509(16) 0.60081(18) 0.0447(9) Uani 1 1 d . . . . .
C64 C 0.2272(4) 0.6230(2) 0.5715(2) 0.0637(13) Uani 1 1 d D . . . .
C65A C 0.2591(9) 0.6633(3) 0.6108(4) 0.0754(9) Uiso 0.621(6) 1 d D U P B 1
H65A H 0.198692 0.668497 0.631029 0.113 Uiso 0.621(6) 1 calc R U P B 1
H65B H 0.330850 0.656098 0.637643 0.113 Uiso 0.621(6) 1 calc R U P B 1
H65C H 0.268655 0.691810 0.589753 0.113 Uiso 0.621(6) 1 calc R U P B 1
C66A C 0.1131(8) 0.6341(4) 0.5302(4) 0.0754(9) Uiso 0.621(6) 1 d D U P B 1
H66A H 0.091886 0.607639 0.504148 0.113 Uiso 0.621(6) 1 calc R U P B 1
H66B H 0.053606 0.638949 0.550976 0.113 Uiso 0.621(6) 1 calc R U P B 1
H66C H 0.121370 0.662798 0.509094 0.113 Uiso 0.621(6) 1 calc R U P B 1
C67A C 0.3173(8) 0.6133(3) 0.5390(4) 0.0754(9) Uiso 0.621(6) 1 d D U P B 1
H67A H 0.293263 0.586601 0.513626 0.113 Uiso 0.621(6) 1 calc R U P B 1
H67B H 0.327458 0.641311 0.517245 0.113 Uiso 0.621(6) 1 calc R U P B 1
H67C H 0.389653 0.605599 0.565135 0.113 Uiso 0.621(6) 1 calc R U P B 1
C65B C 0.1789(14) 0.6686(5) 0.5933(7) 0.0754(9) Uiso 0.379(6) 1 d D U P B 2
H65D H 0.206010 0.670613 0.634026 0.113 Uiso 0.379(6) 1 calc R U P B 2
H65E H 0.204921 0.696416 0.575881 0.113 Uiso 0.379(6) 1 calc R U P B 2
H65F H 0.095245 0.667534 0.583579 0.113 Uiso 0.379(6) 1 calc R U P B 2
C66B C 0.1791(14) 0.6241(6) 0.5080(5) 0.0754(9) Uiso 0.379(6) 1 d D U P B 2
H66D H 0.194538 0.654965 0.493244 0.113 Uiso 0.379(6) 1 calc R U P B 2
H66E H 0.215519 0.599315 0.490294 0.113 Uiso 0.379(6) 1 calc R U P B 2
H66F H 0.096526 0.618688 0.499871 0.113 Uiso 0.379(6) 1 calc R U P B 2
C67B C 0.3581(10) 0.6331(6) 0.5803(7) 0.0754(9) Uiso 0.379(6) 1 d D U P B 2
H67D H 0.393817 0.632849 0.620383 0.113 Uiso 0.379(6) 1 calc R U P B 2
H67E H 0.392986 0.608619 0.561369 0.113 Uiso 0.379(6) 1 calc R U P B 2
H67F H 0.369302 0.664044 0.564520 0.113 Uiso 0.379(6) 1 calc R U P B 2
C68 C 0.1048(3) 0.45263(16) 0.56660(17) 0.0445(9) Uani 1 1 d . . . . .
H68A H 0.032267 0.461922 0.540713 0.053 Uiso 1 1 calc R U . . .
H68B H 0.087098 0.428011 0.591995 0.053 Uiso 1 1 calc R U . . .
C71 C 0.5405(4) 0.4464(2) 0.7305(2) 0.0678(14) Uani 1 1 d . . . . .
H71 H 0.578125 0.419013 0.716417 0.081 Uiso 1 1 calc R U . . .
C72 C 0.5442(6) 0.4879(3) 0.6919(3) 0.087(2) Uani 1 1 d . . . . .
H72A H 0.623830 0.496638 0.693824 0.131 Uiso 1 1 calc R U . . .
H72B H 0.507204 0.479152 0.653412 0.131 Uiso 1 1 calc R U . . .
H72C H 0.504009 0.514859 0.703581 0.131 Uiso 1 1 calc R U . . .
C73 C 0.5983(6) 0.4539(3) 0.7904(3) 0.099(2) Uani 1 1 d . . . . .
H73A H 0.678244 0.462537 0.793245 0.149 Uiso 1 1 calc R U . . .
H73B H 0.559803 0.479354 0.806007 0.149 Uiso 1 1 calc R U . . .
H73C H 0.594761 0.424743 0.811481 0.149 Uiso 1 1 calc R U . . .
C74A C -0.1348(9) 0.3950(4) 0.6896(4) 0.073(2) Uiso 0.600(10) 1 d D U P C 1
H74A H -0.168596 0.425511 0.698573 0.088 Uiso 0.600(10) 1 calc R U P C 1
C75A C -0.1680(14) 0.3844(5) 0.6272(5) 0.103(4) Uiso 0.600(10) 1 d D U P C 1
H75A H -0.251388 0.384069 0.614612 0.155 Uiso 0.600(10) 1 calc R U P C 1
H75B H -0.136604 0.408877 0.606751 0.155 Uiso 0.600(10) 1 calc R U P C 1
H75C H -0.137428 0.353571 0.620038 0.155 Uiso 0.600(10) 1 calc R U P C 1
C74B C -0.1092(11) 0.3698(5) 0.6766(5) 0.073(2) Uiso 0.400(10) 1 d D U P C 2
H74B H -0.084274 0.342411 0.656615 0.088 Uiso 0.400(10) 1 calc R U P C 2
C75B C -0.1851(19) 0.4036(7) 0.6360(8) 0.103(4) Uiso 0.400(10) 1 d D U P C 2
H75D H -0.251190 0.386420 0.614295 0.155 Uiso 0.400(10) 1 calc R U P C 2
H75E H -0.211271 0.429050 0.657115 0.155 Uiso 0.400(10) 1 calc R U P C 2
H75F H -0.141522 0.417119 0.610586 0.155 Uiso 0.400(10) 1 calc R U P C 2
C76 C -0.1743(8) 0.3533(4) 0.7210(5) 0.149(5) Uani 1 1 d D . . . .
H76A H -0.257747 0.351049 0.710479 0.224 Uiso 1 1 calc R U . C 1
H76B H -0.140884 0.323935 0.710901 0.224 Uiso 1 1 calc R U . C 1
H76C H -0.149373 0.358455 0.761426 0.224 Uiso 1 1 calc R U . C 1
C81 C 0.1518(4) 0.32635(19) 0.5944(2) 0.0549(11) Uani 1 1 d . . . . .
C82 C 0.1426(7) 0.2946(3) 0.5477(3) 0.094(2) Uani 1 1 d . . . . .
H82A H 0.173155 0.309861 0.518446 0.141 Uiso 1 1 calc R U . . .
H82B H 0.062241 0.286436 0.532796 0.141 Uiso 1 1 calc R U . . .
H82C H 0.186193 0.265759 0.560210 0.141 Uiso 1 1 calc R U . . .
C83 C 0.6846(10) 0.3293(4) 0.8409(4) 0.125(3) Uani 1 1 d . U . . .
C84 C 0.5942(7) 0.3091(4) 0.8052(3) 0.117(3) Uani 1 1 d . U . . .
H84A H 0.610999 0.275818 0.799675 0.176 Uiso 1 1 calc R U . . .
H84B H 0.579540 0.325582 0.769136 0.176 Uiso 1 1 calc R U . . .
H84C H 0.526589 0.311328 0.821017 0.176 Uiso 1 1 calc R U . . .
C85 C 0.1387(8) 0.1371(5) 0.5210(4) 0.123(3) Uani 1 1 d . . . . .
C86 C 0.1733(13) 0.0872(4) 0.5216(7) 0.178(6) Uani 1 1 d . . . . .
H86A H 0.256786 0.085219 0.529583 0.267 Uiso 1 1 calc R U . . .
H86B H 0.140878 0.072960 0.485081 0.267 Uiso 1 1 calc R U . . .
H86C H 0.145414 0.070328 0.550706 0.267 Uiso 1 1 calc R U . . .
C87 C 0.0401(12) 0.2756(4) 0.8914(5) 0.139(4) Uani 1 1 d . . . . .
N4 N 0.0396(17) 0.2367(5) 0.9046(6) 0.223(8) Uani 1 1 d . . . . .
N1 N 0.1666(3) 0.35210(14) 0.63170(16) 0.0494(9) Uani 1 1 d . . . . .
N2 N 0.7704(12) 0.3465(5) 0.8727(5) 0.183(5) Uani 1 1 d . U . . .
N3 N 0.1056(11) 0.1744(3) 0.5219(5) 0.156(4) Uani 1 1 d . . . . .
C88 C 0.0479(8) 0.3166(3) 0.8696(4) 0.116(3) Uani 1 1 d . . . . .
H88A H 0.118820 0.331912 0.889169 0.174 Uiso 1 1 calc R U . . .
H88B H -0.017411 0.336027 0.872991 0.174 Uiso 1 1 calc R U . . .
H88C H 0.048411 0.312819 0.829898 0.174 Uiso 1 1 calc R U . . .
O1 O 0.3249(2) 0.41604(11) 0.61672(12) 0.0437(6) Uani 1 1 d . . . . .
O2 O 0.4391(2) 0.32719(10) 0.58240(11) 0.0421(6) Uani 1 1 d . . . . .
O3 O 0.3824(2) 0.34077(10) 0.69639(12) 0.0435(6) Uani 1 1 d . . . . .
O4 O 0.2377(2) 0.38478(10) 0.75316(11) 0.0415(6) Uani 1 1 d . . . . .
O5 O 0.1085(2) 0.41592(11) 0.82005(12) 0.0455(7) Uani 1 1 d . . . . .
O6 O -0.1276(3) 0.50664(13) 0.85030(13) 0.0552(8) Uani 1 1 d . . . . .
O7 O 0.0541(2) 0.48911(11) 0.75095(12) 0.0450(7) Uani 1 1 d . . . . .
O8 O 0.1870(2) 0.44969(11) 0.68661(11) 0.0425(6) Uani 1 1 d . . . . .
O9 O 0.4263(2) 0.43415(10) 0.72762(12) 0.0428(6) Uani 1 1 d . . . . .
O10 O -0.0152(3) 0.39546(12) 0.70716(14) 0.0540(8) Uani 1 1 d D . . . .
Ti1 Ti 0.31261(6) 0.39913(3) 0.68698(3) 0.0396(2) Uani 1 1 d . . . . .
Ti2 Ti 0.10161(6) 0.42877(3) 0.74432(3) 0.0420(2) Uani 1 1 d . . . . .

loop_
_atom_site_aniso_label
_atom_site_aniso_U_11
_atom_site_aniso_U_22
_atom_site_aniso_U_33
_atom_site_aniso_U_23
_atom_site_aniso_U_13
_atom_site_aniso_U_12
C1 0.0333(19) 0.065(2) 0.0298(19) -0.0002(17) 0.0112(15) -0.0022(18)
C2 0.033(2) 0.064(2) 0.034(2) -0.0019(17) 0.0102(16) -0.0007(17)
C3 0.033(2) 0.071(3) 0.035(2) 0.0007(18) 0.0070(17) -0.0002(18)
C4 0.037(2) 0.067(2) 0.032(2) -0.0004(18) 0.0114(16) -0.0019(18)
C5 0.039(2) 0.058(2) 0.030(2) 0.0027(16) 0.0124(16) 0.0013(17)
C6 0.0280(18) 0.061(2) 0.0304(19) 0.0019(16) 0.0106(15) -0.0032(16)
C7 0.043(2) 0.080(3) 0.032(2) 0.001(2) 0.0141(18) -0.001(2)
C8 0.056(3) 0.088(3) 0.040(2) 0.008(2) 0.014(2) 0.008(3)
C9 0.057(3) 0.104(4) 0.031(2) 0.005(2) 0.015(2) 0.013(3)
C10 0.058(3) 0.097(4) 0.035(2) -0.003(2) 0.007(2) -0.007(3)
C11 0.0318(19) 0.060(2) 0.036(2) 0.0023(17) 0.0132(16) 0.0024(17)
C12 0.0281(18) 0.058(2) 0.038(2) 0.0030(17) 0.0108(15) -0.0011(16)
C13 0.0341(19) 0.060(2) 0.034(2) 0.0003(17) 0.0089(16) 0.0003(17)
C14 0.0263(17) 0.062(2) 0.037(2) 0.0021(17) 0.0095(15) -0.0010(16)
C15 0.035(2) 0.065(3) 0.037(2) 0.0020(18) 0.0130(16) 0.0060(18)
C16 0.036(2) 0.058(2) 0.049(2) 0.0042(19) 0.0145(18) 0.0003(18)
C17 0.0290(19) 0.069(3) 0.043(2) 0.0055(19) 0.0138(16) -0.0033(18)
C18 0.0316(19) 0.065(2) 0.0316(19) -0.0038(17) 0.0092(15) -0.0036(17)
C19 0.050(3) 0.067(3) 0.087(4) 0.016(3) 0.043(3) 0.007(2)
C20 0.066(4) 0.064(4) 0.290(13) -0.033(5) 0.092(6) -0.015(3)
C21 0.055(3) 0.056(2) 0.055(3) 0.001(2) 0.023(2) 0.001(2)
C22 0.131(6) 0.108(5) 0.080(4) 0.029(4) 0.060(4) 0.058(4)
C23 0.0335(19) 0.063(2) 0.041(2) -0.0012(19) 0.0150(17) -0.0050(18)
C24 0.0308(19) 0.065(3) 0.039(2) 0.0051(18) 0.0139(16) 0.0012(17)
C25 0.042(2) 0.064(3) 0.039(2) -0.0016(18) 0.0235(17) -0.0017(18)
C26 0.046(2) 0.065(3) 0.041(2) 0.0003(19) 0.0188(19) -0.002(2)
C27 0.054(3) 0.071(3) 0.046(3) 0.005(2) 0.021(2) 0.006(2)
C28 0.046(2) 0.072(3) 0.035(2) -0.003(2) 0.0094(18) 0.002(2)
C29 0.035(2) 0.067(3) 0.038(2) -0.0016(19) 0.0133(17) 0.0008(18)
C30 0.081(4) 0.082(3) 0.040(3) 0.011(2) 0.011(3) 0.011(3)
C34 0.040(2) 0.068(3) 0.036(2) -0.0037(19) 0.0086(18) -0.0002(19)
C35 0.044(2) 0.061(2) 0.034(2) 0.0008(18) 0.0130(17) 0.0007(19)
C36 0.040(2) 0.063(2) 0.032(2) 0.0014(18) 0.0085(16) 0.0009(18)
C37 0.046(2) 0.066(3) 0.034(2) -0.0024(19) 0.0055(18) -0.001(2)
C38 0.051(3) 0.079(3) 0.032(2) -0.004(2) 0.0105(19) 0.003(2)
C39 0.049(2) 0.076(3) 0.035(2) -0.002(2) 0.0172(18) 0.006(2)
C40 0.046(2) 0.065(3) 0.036(2) 0.0044(19) 0.0161(18) 0.003(2)
C41 0.062(3) 0.091(4) 0.049(3) -0.024(3) 0.015(2) 0.002(3)
C42 0.143(8) 0.125(6) 0.138(7) -0.081(5) 0.088(6) -0.067(5)
C43 0.087(5) 0.140(6) 0.059(4) -0.025(4) 0.001(3) 0.018(4)
C44 0.092(5) 0.100(4) 0.071(4) -0.034(3) 0.024(4) -0.003(4)
C45 0.044(2) 0.073(3) 0.046(2) -0.004(2) 0.0216(19) -0.003(2)
C46 0.038(2) 0.073(3) 0.040(2) -0.006(2) 0.0114(18) 0.004(2)
C47 0.034(2) 0.072(3) 0.0293(19) 0.0010(18) 0.0087(16) 0.0037(18)
C48 0.034(2) 0.072(3) 0.036(2) -0.0013(19) 0.0119(16) 0.0031(19)
C49 0.036(2) 0.081(3) 0.048(3) -0.005(2) 0.0152(19) 0.007(2)
C50 0.034(2) 0.076(3) 0.051(3) -0.011(2) 0.0084(18) -0.002(2)
C51 0.032(2) 0.076(3) 0.045(2) -0.002(2) 0.0108(18) -0.0036(19)
C52 0.034(2) 0.070(3) 0.034(2) -0.0036(19) 0.0074(16) 0.0020(19)
C53 0.043(3) 0.078(3) 0.100(5) -0.018(3) 0.023(3) 0.003(2)
C54 0.047(3) 0.090(5) 0.198(10) -0.043(5) 0.013(4) -0.002(3)
C55 0.063(3) 0.081(4) 0.091(4) -0.025(3) 0.025(3) 0.002(3)
C56 0.103(5) 0.097(5) 0.101(5) 0.013(4) 0.046(4) 0.020(4)
C57 0.0283(19) 0.074(3) 0.038(2) -0.0064(19) 0.0069(16) -0.0023(18)
C58 0.0284(18) 0.067(2) 0.035(2) -0.0031(18) 0.0123(15) 0.0054(17)
C59 0.0280(18) 0.071(3) 0.036(2) -0.0035(19) 0.0127(15) 0.0003(18)
C60 0.036(2) 0.073(3) 0.043(2) -0.008(2) 0.0119(18) -0.0058(19)
C61 0.041(2) 0.074(3) 0.048(3) 0.001(2) 0.017(2) 0.002(2)
C62 0.034(2) 0.082(3) 0.034(2) 0.004(2) 0.0108(16) 0.005(2)
C63 0.0304(19) 0.069(3) 0.036(2) 0.0008(18) 0.0103(16) 0.0068(18)
C64 0.056(3) 0.087(3) 0.052(3) 0.008(3) 0.021(2) -0.009(3)
C68 0.0320(19) 0.071(3) 0.0313(19) 0.0011(18) 0.0085(16) 0.0030(18)
C71 0.037(2) 0.104(4) 0.064(3) 0.005(3) 0.013(2) -0.009(3)
C72 0.083(4) 0.109(5) 0.079(4) -0.001(4) 0.035(3) -0.038(4)
C73 0.055(3) 0.164(7) 0.068(4) 0.006(4) -0.008(3) -0.039(4)
C76 0.087(6) 0.222(11) 0.129(8) 0.066(8) 0.005(5) -0.057(7)
C81 0.042(2) 0.078(3) 0.046(3) -0.006(2) 0.0121(19) -0.003(2)
C82 0.106(6) 0.101(5) 0.077(4) -0.037(4) 0.026(4) -0.013(4)
C83 0.114(7) 0.185(9) 0.077(5) -0.022(6) 0.023(4) -0.018(6)
C84 0.064(4) 0.226(10) 0.060(4) 0.015(5) 0.010(3) -0.024(5)
C85 0.097(6) 0.162(9) 0.112(7) -0.049(6) 0.026(5) 0.020(6)
C86 0.172(13) 0.163(10) 0.191(14) -0.098(9) 0.026(11) -0.011(9)
C87 0.156(10) 0.137(8) 0.136(9) 0.021(7) 0.059(8) -0.014(7)
N4 0.34(2) 0.171(10) 0.168(11) 0.037(8) 0.074(13) -0.075(11)
N1 0.0336(18) 0.075(2) 0.041(2) -0.0014(18) 0.0116(15) 0.0012(16)
N2 0.180(10) 0.233(11) 0.121(8) -0.051(7) 0.005(7) -0.035(8)
N3 0.195(10) 0.130(6) 0.165(9) -0.021(6) 0.086(8) 0.018(6)
C88 0.090(5) 0.146(7) 0.118(7) 0.055(6) 0.038(5) 0.007(5)
O1 0.0314(13) 0.0698(17) 0.0309(14) -0.0032(13) 0.0091(11) 0.0005(12)
O2 0.0303(13) 0.0623(17) 0.0336(14) 0.0022(12) 0.0068(11) -0.0004(12)
O3 0.0315(14) 0.0637(17) 0.0375(15) -0.0025(12) 0.0122(11) -0.0016(12)
O4 0.0324(13) 0.0601(16) 0.0336(14) 0.0010(12) 0.0110(11) -0.0004(12)
O5 0.0345(14) 0.0669(17) 0.0376(15) -0.0028(13) 0.0132(12) -0.0009(13)
O6 0.0405(16) 0.086(2) 0.0435(17) -0.0034(15) 0.0190(13) 0.0025(15)
O7 0.0317(14) 0.0678(18) 0.0372(15) -0.0075(13) 0.0115(11) 0.0008(12)
O8 0.0330(14) 0.0645(17) 0.0314(14) 0.0021(12) 0.0100(11) 0.0058(12)
O9 0.0303(14) 0.0631(16) 0.0354(15) -0.0032(12) 0.0084(11) -0.0037(12)
O10 0.0301(14) 0.087(2) 0.0460(17) -0.0132(15) 0.0106(13) -0.0029(14)
Ti1 0.0283(4) 0.0626(5) 0.0294(4) -0.0010(3) 0.0094(3) 0.0002(3)
Ti2 0.0275(4) 0.0671(5) 0.0326(4) -0.0048(3) 0.0093(3) -0.0011(3)

loop_
_atom_type_symbol
_atom_type_description
_atom_type_scat_dispersion_real
_atom_type_scat_dispersion_imag
_atom_type_scat_source
C C 0.0181 0.0091 'International Tables Vol C Tables 4.2.6.8 and 6.1.1.4'
H H 0.0000 0.0000 'International Tables Vol C Tables 4.2.6.8 and 6.1.1.4'
N N 0.0311 0.0180 'International Tables Vol C Tables 4.2.6.8 and 6.1.1.4'
O O 0.0492 0.0322 'International Tables Vol C Tables 4.2.6.8 and 6.1.1.4'
Ti Ti 0.2191 1.8069 'International Tables Vol C Tables 4.2.6.8 and 6.1.1.4'

loop_
_geom_angle_atom_site_label_1
_geom_angle_atom_site_label_2
_geom_angle_atom_site_label_3
_geom_angle
_geom_angle_site_symmetry_1
_geom_angle_site_symmetry_3
_geom_angle_publ_flag
O1 C1 C6 119.4(4) . . ?
O1 C1 C2 120.6(4) . . ?
C6 C1 C2 120.0(4) . . ?
C3 C2 C1 118.6(4) . . ?
C3 C2 C68 121.5(4) . . ?
C1 C2 C68 119.9(4) . . ?
C2 C3 C4 123.5(4) . . ?
C2 C3 H3 118.3 . . ?
C4 C3 H3 118.3 . . ?
C3 C4 C5 117.0(4) . . ?
C3 C4 C7 119.5(4) . . ?
C5 C4 C7 123.5(4) . . ?
C6 C5 C4 121.3(4) . . ?
C6 C5 H5 119.4 . . ?
C4 C5 H5 119.4 . . ?
C5 C6 C1 119.6(4) . . ?
C5 C6 C11 121.2(4) . . ?
C1 C6 C11 119.1(4) . . ?
C10 C7 C4 110.8(4) . . ?
C10 C7 C9 108.7(4) . . ?
C4 C7 C9 112.2(4) . . ?
C10 C7 C8 108.5(4) . . ?
C4 C7 C8 108.7(4) . . ?
C9 C7 C8 107.7(4) . . ?
C7 C8 H8A 109.5 . . ?
C7 C8 H8B 109.5 . . ?
H8A C8 H8B 109.5 . . ?
C7 C8 H8C 109.5 . . ?
H8A C8 H8C 109.5 . . ?
H8B C8 H8C 109.5 . . ?
C7 C9 H9A 109.5 . . ?
C7 C9 H9B 109.5 . . ?
H9A C9 H9B 109.5 . . ?
C7 C9 H9C 109.5 . . ?
H9A C9 H9C 109.5 . . ?
H9B C9 H9C 109.5 . . ?
C7 C10 H10A 109.5 . . ?
C7 C10 H10B 109.5 . . ?
H10A C10 H10B 109.5 . . ?
C7 C10 H10C 109.5 . . ?
H10A C10 H10C 109.5 . . ?
H10B C10 H10C 109.5 . . ?
O2 C11 C6 106.8(3) . . ?
O2 C11 H11A 110.4 . . ?
C6 C11 H11A 110.4 . . ?
O2 C11 H11B 110.4 . . ?
C6 C11 H11B 110.4 . . ?
H11A C11 H11B 108.6 . . ?
O2 C12 C14 106.4(3) . . ?
O2 C12 H12A 110.5 . . ?
C14 C12 H12A 110.5 . . ?
O2 C12 H12B 110.5 . . ?
C14 C12 H12B 110.5 . . ?
H12A C12 H12B 108.6 . . ?
O3 C13 C18 121.1(4) . . ?
O3 C13 C14 119.1(4) . . ?
C18 C13 C14 119.8(4) . . ?
C15 C14 C13 120.6(4) . . ?
C15 C14 C12 120.8(4) . . ?
C13 C14 C12 118.4(4) . . ?
C14 C15 C16 121.2(4) . . ?
C14 C15 H15 119.4 . . ?
C16 C15 H15 119.4 . . ?
C17 C16 C15 116.4(4) . . ?
C17 C16 C19 120.1(4) . . ?
C15 C16 C19 123.4(4) . . ?
C18 C17 C16 123.7(4) . . ?
C18 C17 H17 118.1 . . ?
C16 C17 H17 118.1 . . ?
C17 C18 C13 118.2(4) . . ?
C17 C18 C23 120.6(4) . . ?
C13 C18 C23 121.1(4) . . ?
C20 C19 C16 109.5(4) . . ?
C20 C19 C21 109.3(6) . . ?
C16 C19 C21 112.3(4) . . ?
C20 C19 C22 110.1(7) . . ?
C16 C19 C22 107.2(5) . . ?
C21 C19 C22 108.4(4) . . ?
C19 C20 H20A 109.5 . . ?
C19 C20 H20B 109.5 . . ?
H20A C20 H20B 109.5 . . ?
C19 C20 H20C 109.5 . . ?
H20A C20 H20C 109.5 . . ?
H20B C20 H20C 109.5 . . ?
C19 C21 H21A 109.5 . . ?
C19 C21 H21B 109.5 . . ?
H21A C21 H21B 109.5 . . ?
C19 C21 H21C 109.5 . . ?
H21A C21 H21C 109.5 . . ?
H21B C21 H21C 109.5 . . ?
C19 C22 H22A 109.5 . . ?
C19 C22 H22B 109.5 . . ?
H22A C22 H22B 109.5 . . ?
C19 C22 H22C 109.5 . . ?
H22A C22 H22C 109.5 . . ?
H22B C22 H22C 109.5 . . ?
C18 C23 C25 113.0(3) . . ?
C18 C23 H23A 109.0 . . ?
C25 C23 H23A 109.0 . . ?
C18 C23 H23B 109.0 . . ?
C25 C23 H23B 109.0 . . ?
H23A C23 H23B 107.8 . . ?
O4 C24 C29 120.2(4) . . ?
O4 C24 C25 119.8(4) . . ?
C29 C24 C25 120.0(4) . . ?
C24 C25 C26 118.5(4) . . ?
C24 C25 C23 122.5(4) . . ?
C26 C25 C23 119.0(4) . . ?
C27 C26 C25 122.6(5) . . ?
C27 C26 H26 118.7 . . ?
C25 C26 H26 118.7 . . ?
C28 C27 C26 117.1(4) . . ?
C28 C27 C30 122.8(5) . . ?
C26 C27 C30 120.0(5) . . ?
C27 C28 C29 122.7(4) . . ?
C27 C28 H28 118.7 . . ?
C29 C28 H28 118.7 . . ?
C28 C29 C24 119.0(4) . . ?
C28 C29 C34 119.3(4) . . ?
C24 C29 C34 121.7(4) . . ?
C33A C30 C31A 113.2(7) . . ?
C31B C30 C32B 111.8(9) . . ?
C31B C30 C27 117.2(7) . . ?
C33A C30 C27 115.3(6) . . ?
C31A C30 C27 109.0(6) . . ?
C32B C30 C27 105.8(6) . . ?
C31B C30 C33B 110.7(8) . . ?
C32B C30 C33B 104.6(7) . . ?
C27 C30 C33B 106.0(6) . . ?
C33A C30 C32A 109.9(7) . . ?
C31A C30 C32A 103.2(6) . . ?
C27 C30 C32A 105.2(6) . . ?
C30 C31A H31A 109.5 . . ?
C30 C31A H31B 109.5 . . ?
H31A C31A H31B 109.5 . . ?
C30 C31A H31C 109.5 . . ?
H31A C31A H31C 109.5 . . ?
H31B C31A H31C 109.5 . . ?
C30 C32A H32A 109.5 . . ?
C30 C32A H32B 109.5 . . ?
H32A C32A H32B 109.5 . . ?
C30 C32A H32C 109.5 . . ?
H32A C32A H32C 109.5 . . ?
H32B C32A H32C 109.5 . . ?
C30 C33A H33A 109.5 . . ?
C30 C33A H33B 109.5 . . ?
H33A C33A H33B 109.5 . . ?
C30 C33A H33C 109.5 . . ?
H33A C33A H33C 109.5 . . ?
H33B C33A H33C 109.5 . . ?
C30 C31B H31D 109.5 . . ?
C30 C31B H31E 109.5 . . ?
H31D C31B H31E 109.5 . . ?
C30 C31B H31F 109.5 . . ?
H31D C31B H31F 109.5 . . ?
H31E C31B H31F 109.5 . . ?
C30 C32B H32D 109.5 . . ?
C30 C32B H32E 109.5 . . ?
H32D C32B H32E 109.5 . . ?
C30 C32B H32F 109.5 . . ?
H32D C32B H32F 109.5 . . ?
H32E C32B H32F 109.5 . . ?
C30 C33B H33D 109.5 . . ?
C30 C33B H33E 109.5 . . ?
H33D C33B H33E 109.5 . . ?
C30 C33B H33F 109.5 . . ?
H33D C33B H33F 109.5 . . ?
H33E C33B H33F 109.5 . . ?
C29 C34 C36 114.8(4) . . ?
C29 C34 H34A 108.6 . . ?
C36 C34 H34A 108.6 . . ?
C29 C34 H34B 108.6 . . ?
C36 C34 H34B 108.6 . . ?
H34A C34 H34B 107.5 . . ?
O5 C35 C36 119.8(4) . . ?
O5 C35 C40 120.1(4) . . ?
C36 C35 C40 120.1(4) . . ?
C35 C36 C37 118.7(4) . . ?
C35 C36 C34 121.0(4) . . ?
C37 C36 C34 119.9(4) . . ?
C38 C37 C36 122.3(4) . . ?
C38 C37 H37 118.9 . . ?
C36 C37 H37 118.9 . . ?
C39 C38 C37 117.4(4) . . ?
C39 C38 C41 122.3(4) . . ?
C37 C38 C41 120.3(4) . . ?
C40 C39 C38 122.5(4) . . ?
C40 C39 H39 118.7 . . ?
C38 C39 H39 118.7 . . ?
C39 C40 C35 118.9(4) . . ?
C39 C40 C45 120.3(4) . . ?
C35 C40 C45 120.8(4) . . ?
C42 C41 C43 109.5(7) . . ?
C42 C41 C44 110.0(6) . . ?
C43 C41 C44 108.5(5) . . ?
C42 C41 C38 109.8(5) . . ?
C43 C41 C38 108.5(5) . . ?
C44 C41 C38 110.6(5) . . ?
C41 C42 H42A 109.5 . . ?
C41 C42 H42B 109.5 . . ?
H42A C42 H42B 109.5 . . ?
C41 C42 H42C 109.5 . . ?
H42A C42 H42C 109.5 . . ?
H42B C42 H42C 109.5 . . ?
C41 C43 H43A 109.5 . . ?
C41 C43 H43B 109.5 . . ?
H43A C43 H43B 109.5 . . ?
C41 C43 H43C 109.5 . . ?
H43A C43 H43C 109.5 . . ?
H43B C43 H43C 109.5 . . ?
C41 C44 H44A 109.5 . . ?
C41 C44 H44B 109.5 . . ?
H44A C44 H44B 109.5 . . ?
C41 C44 H44C 109.5 . . ?
H44A C44 H44C 109.5 . . ?
H44B C44 H44C 109.5 . . ?
O6 C45 C40 113.3(4) . . ?
O6 C45 H45A 108.9 . . ?
C40 C45 H45A 108.9 . . ?
O6 C45 H45B 108.9 . . ?
C40 C45 H45B 108.9 . . ?
H45A C45 H45B 107.7 . . ?
O6 C46 C48 114.4(4) . . ?
O6 C46 H46A 108.7 . . ?
C48 C46 H46A 108.7 . . ?
O6 C46 H46B 108.7 . . ?
C48 C46 H46B 108.7 . . ?
H46A C46 H46B 107.6 . . ?
O7 C47 C52 119.6(4) . . ?
O7 C47 C48 120.1(4) . . ?
C52 C47 C48 120.3(4) . . ?
C49 C48 C47 118.4(4) . . ?
C49 C48 C46 120.5(4) . . ?
C47 C48 C46 121.1(4) . . ?
C50 C49 C48 122.8(4) . . ?
C50 C49 H49 118.6 . . ?
C48 C49 H49 118.6 . . ?
C49 C50 C51 116.8(4) . . ?
C49 C50 C53 122.9(4) . . ?
C51 C50 C53 119.9(4) . . ?
C52 C51 C50 122.5(4) . . ?
C52 C51 H51 118.7 . . ?
C50 C51 H51 118.7 . . ?
C51 C52 C47 119.0(4) . . ?
C51 C52 C57 122.3(4) . . ?
C47 C52 C57 118.5(4) . . ?
C54 C53 C55 110.8(6) . . ?
C54 C53 C50 112.7(5) . . ?
C55 C53 C50 111.9(5) . . ?
C54 C53 C56 107.1(7) . . ?
C55 C53 C56 106.4(5) . . ?
C50 C53 C56 107.4(6) . . ?
C53 C54 H54A 109.5 . . ?
C53 C54 H54B 109.5 . . ?
H54A C54 H54B 109.5 . . ?
C53 C54 H54C 109.5 . . ?
H54A C54 H54C 109.5 . . ?
H54B C54 H54C 109.5 . . ?
C53 C55 H55A 109.5 . . ?
C53 C55 H55B 109.5 . . ?
H55A C55 H55B 109.5 . . ?
C53 C55 H55C 109.5 . . ?
H55A C55 H55C 109.5 . . ?
H55B C55 H55C 109.5 . . ?
C53 C56 H56A 109.5 . . ?
C53 C56 H56B 109.5 . . ?
H56A C56 H56B 109.5 . . ?
C53 C56 H56C 109.5 . . ?
H56A C56 H56C 109.5 . . ?
H56B C56 H56C 109.5 . . ?
C52 C57 C59 111.4(3) . . ?
C52 C57 H57A 109.4 . . ?
C59 C57 H57A 109.4 . . ?
C52 C57 H57B 109.4 . . ?
C59 C57 H57B 109.4 . . ?
H57A C57 H57B 108.0 . . ?
O8 C58 C59 120.7(4) . . ?
O8 C58 C63 120.2(4) . . ?
C59 C58 C63 119.1(4) . . ?
C60 C59 C58 119.4(4) . . ?
C60 C59 C57 117.9(4) . . ?
C58 C59 C57 122.6(4) . . ?
C59 C60 C61 122.9(4) . . ?
C59 C60 H60 118.6 . . ?
C61 C60 H60 118.6 . . ?
C62 C61 C60 115.6(4) . . ?
C62 C61 C64 122.3(4) . . ?
C60 C61 C64 122.1(5) . . ?
C63 C62 C61 123.5(4) . . ?
C63 C62 H62 118.2 . . ?
C61 C62 H62 118.2 . . ?
C62 C63 C58 119.4(4) . . ?
C62 C63 C68 119.6(4) . . ?
C58 C63 C68 121.0(4) . . ?
C65A C64 C67A 111.9(6) . . ?
C65A C64 C61 111.6(5) . . ?
C67A C64 C61 107.0(5) . . ?
C66B C64 C61 117.3(7) . . ?
C65A C64 C66A 109.3(6) . . ?
C67A C64 C66A 109.2(6) . . ?
C61 C64 C66A 107.7(5) . . ?
C66B C64 C65B 104.4(8) . . ?
C61 C64 C65B 115.5(7) . . ?
C66B C64 C67B 105.7(9) . . ?
C61 C64 C67B 108.7(7) . . ?
C65B C64 C67B 104.2(8) . . ?
C64 C65A H65A 109.5 . . ?
C64 C65A H65B 109.5 . . ?
H65A C65A H65B 109.5 . . ?
C64 C65A H65C 109.5 . . ?
H65A C65A H65C 109.5 . . ?
H65B C65A H65C 109.5 . . ?
C64 C66A H66A 109.5 . . ?
C64 C66A H66B 109.5 . . ?
H66A C66A H66B 109.5 . . ?
C64 C66A H66C 109.5 . . ?
H66A C66A H66C 109.5 . . ?
H66B C66A H66C 109.5 . . ?
C64 C67A H67A 109.5 . . ?
C64 C67A H67B 109.5 . . ?
H67A C67A H67B 109.5 . . ?
C64 C67A H67C 109.5 . . ?
H67A C67A H67C 109.5 . . ?
H67B C67A H67C 109.5 . . ?
C64 C65B H65D 109.5 . . ?
C64 C65B H65E 109.5 . . ?
H65D C65B H65E 109.5 . . ?
C64 C65B H65F 109.5 . . ?
H65D C65B H65F 109.5 . . ?
H65E C65B H65F 109.5 . . ?
C64 C66B H66D 109.5 . . ?
C64 C66B H66E 109.5 . . ?
H66D C66B H66E 109.5 . . ?
C64 C66B H66F 109.5 . . ?
H66D C66B H66F 109.5 . . ?
H66E C66B H66F 109.5 . . ?
C64 C67B H67D 109.5 . . ?
C64 C67B H67E 109.5 . . ?
H67D C67B H67E 109.5 . . ?
C64 C67B H67F 109.5 . . ?
H67D C67B H67F 109.5 . . ?
H67E C67B H67F 109.5 . . ?
C63 C68 C2 112.5(3) . . ?
C63 C68 H68A 109.1 . . ?
C2 C68 H68A 109.1 . . ?
C63 C68 H68B 109.1 . . ?
C2 C68 H68B 109.1 . . ?
H68A C68 H68B 107.8 . . ?
O9 C71 C73 108.4(5) . . ?
O9 C71 C72 109.2(5) . . ?
C73 C71 C72 115.6(6) . . ?
O9 C71 H71 107.8 . . ?
C73 C71 H71 107.8 . . ?
C72 C71 H71 107.8 . . ?
C71 C72 H72A 109.5 . . ?
C71 C72 H72B 109.5 . . ?
H72A C72 H72B 109.5 . . ?
C71 C72 H72C 109.5 . . ?
H72A C72 H72C 109.5 . . ?
H72B C72 H72C 109.5 . . ?
C71 C73 H73A 109.5 . . ?
C71 C73 H73B 109.5 . . ?
H73A C73 H73B 109.5 . . ?
C71 C73 H73C 109.5 . . ?
H73A C73 H73C 109.5 . . ?
H73B C73 H73C 109.5 . . ?
O10 C74A C75A 108.9(10) . . ?
O10 C74A C76 105.4(7) . . ?
C75A C74A C76 108.1(9) . . ?
O10 C74A H74A 111.4 . . ?
C75A C74A H74A 111.4 . . ?
C76 C74A H74A 111.4 . . ?
C74A C75A H75A 109.5 . . ?
C74A C75A H75B 109.5 . . ?
H75A C75A H75B 109.5 . . ?
C74A C75A H75C 109.5 . . ?
H75A C75A H75C 109.5 . . ?
H75B C75A H75C 109.5 . . ?
O10 C74B C75B 108.1(13) . . ?
O10 C74B C76 104.8(9) . . ?
C75B C74B C76 108.9(12) . . ?
O10 C74B H74B 111.6 . . ?
C75B C74B H74B 111.6 . . ?
C76 C74B H74B 111.6 . . ?
C74B C75B H75D 109.5 . . ?
C74B C75B H75E 109.5 . . ?
H75D C75B H75E 109.5 . . ?
C74B C75B H75F 109.5 . . ?
H75D C75B H75F 109.5 . . ?
H75E C75B H75F 109.5 . . ?
C74A C76 H76A 109.5 . . ?
C74A C76 H76B 109.5 . . ?
H76A C76 H76B 109.5 . . ?
C74A C76 H76C 109.5 . . ?
H76A C76 H76C 109.5 . . ?
H76B C76 H76C 109.5 . . ?
N1 C81 C82 175.5(6) . . ?
C81 C82 H82A 109.5 . . ?
C81 C82 H82B 109.5 . . ?
H82A C82 H82B 109.5 . . ?
C81 C82 H82C 109.5 . . ?
H82A C82 H82C 109.5 . . ?
H82B C82 H82C 109.5 . . ?
N2 C83 C84 177.3(13) . . ?
C83 C84 H84A 109.5 . . ?
C83 C84 H84B 109.5 . . ?
H84A C84 H84B 109.5 . . ?
C83 C84 H84C 109.5 . . ?
H84A C84 H84C 109.5 . . ?
H84B C84 H84C 109.5 . . ?
N3 C85 C86 175.2(13) . . ?
C85 C86 H86A 109.5 . . ?
C85 C86 H86B 109.5 . . ?
H86A C86 H86B 109.5 . . ?
C85 C86 H86C 109.5 . . ?
H86A C86 H86C 109.5 . . ?
H86B C86 H86C 109.5 . . ?
N4 C87 C88 170.0(15) . . ?
C81 N1 Ti1 140.4(3) . . ?
C87 C88 H88A 109.5 . . ?
C87 C88 H88B 109.5 . . ?
H88A C88 H88B 109.5 . . ?
C87 C88 H88C 109.5 . . ?
H88A C88 H88C 109.5 . . ?
H88B C88 H88C 109.5 . . ?
C1 O1 Ti1 152.3(3) . . ?
C12 O2 C11 114.0(3) . . ?
C13 O3 Ti1 153.0(3) . . ?
C24 O4 Ti2 127.3(2) . . ?
C24 O4 Ti1 125.3(2) . . ?
Ti2 O4 Ti1 106.35(13) . . ?
C35 O5 Ti2 123.5(3) . . ?
C46 O6 C45 113.5(3) . . ?
C47 O7 Ti2 153.1(3) . . ?
C58 O8 Ti2 132.2(2) . . ?
C58 O8 Ti1 119.9(2) . . ?
Ti2 O8 Ti1 106.31(13) . . ?
C71 O9 Ti1 141.1(3) . . ?
C74A O10 Ti2 143.4(5) . . ?
C74B O10 Ti2 178.6(6) . . ?
O9 Ti1 O1 99.39(14) . . ?
O9 Ti1 O3 99.09(13) . . ?
O1 Ti1 O3 102.70(13) . . ?
O9 Ti1 O4 94.94(12) . . ?
O1 Ti1 O4 159.26(12) . . ?
O3 Ti1 O4 89.65(12) . . ?
O9 Ti1 O8 94.76(13) . . ?
O1 Ti1 O8 91.79(12) . . ?
O3 Ti1 O8 157.95(12) . . ?
O4 Ti1 O8 72.05(11) . . ?
O9 Ti1 N1 178.23(14) . . ?
O1 Ti1 N1 79.45(13) . . ?
O3 Ti1 N1 79.91(13) . . ?
O4 Ti1 N1 86.53(12) . . ?
O8 Ti1 N1 86.63(12) . . ?
O9 Ti1 Ti2 100.75(10) . . ?
O1 Ti1 Ti2 125.11(10) . . ?
O3 Ti1 Ti2 123.41(9) . . ?
O4 Ti1 Ti2 36.39(8) . . ?
O8 Ti1 Ti2 36.20(8) . . ?
N1 Ti1 Ti2 81.02(9) . . ?
O10 Ti2 O7 108.58(15) . . ?
O10 Ti2 O5 104.90(15) . . ?
O7 Ti2 O5 92.13(14) . . ?
O10 Ti2 O8 105.53(14) . . ?
O7 Ti2 O8 90.45(13) . . ?
O5 Ti2 O8 146.85(12) . . ?
O10 Ti2 O4 104.78(14) . . ?
O7 Ti2 O4 145.97(13) . . ?
O5 Ti2 O4 85.62(12) . . ?
O8 Ti2 O4 74.18(11) . . ?
O10 Ti2 Ti1 104.19(11) . . ?
O7 Ti2 Ti1 124.61(10) . . ?
O5 Ti2 Ti1 120.80(9) . . ?
O8 Ti2 Ti1 37.49(8) . . ?
O4 Ti2 Ti1 37.26(8) . . ?

loop_
_geom_bond_atom_site_label_1
_geom_bond_atom_site_label_2
_geom_bond_distance
_geom_bond_site_symmetry_2
_geom_bond_publ_flag
C1 O1 1.345(5) . ?
C1 C6 1.400(6) . ?
C1 C2 1.402(6) . ?
C2 C3 1.377(6) . ?
C2 C68 1.518(6) . ?
C3 C4 1.394(6) . ?
C3 H3 0.9500 . ?
C4 C5 1.401(6) . ?
C4 C7 1.526(6) . ?
C5 C6 1.398(6) . ?
C5 H5 0.9500 . ?
C6 C11 1.503(6) . ?
C7 C10 1.521(7) . ?
C7 C9 1.542(7) . ?
C7 C8 1.547(8) . ?
C8 H8A 0.9800 . ?
C8 H8B 0.9800 . ?
C8 H8C 0.9800 . ?
C9 H9A 0.9800 . ?
C9 H9B 0.9800 . ?
C9 H9C 0.9800 . ?
C10 H10A 0.9800 . ?
C10 H10B 0.9800 . ?
C10 H10C 0.9800 . ?
C11 O2 1.428(5) . ?
C11 H11A 0.9900 . ?
C11 H11B 0.9900 . ?
C12 O2 1.428(5) . ?
C12 C14 1.514(6) . ?
C12 H12A 0.9900 . ?
C12 H12B 0.9900 . ?
C13 O3 1.343(5) . ?
C13 C18 1.400(6) . ?
C13 C14 1.401(6) . ?
C14 C15 1.382(6) . ?
C15 C16 1.411(6) . ?
C15 H15 0.9500 . ?
C16 C17 1.404(6) . ?
C16 C19 1.519(7) . ?
C17 C18 1.384(7) . ?
C17 H17 0.9500 . ?
C18 C23 1.513(6) . ?
C19 C20 1.519(8) . ?
C19 C21 1.539(7) . ?
C19 C22 1.560(10) . ?
C20 H20A 0.9800 . ?
C20 H20B 0.9800 . ?
C20 H20C 0.9800 . ?
C21 H21A 0.9800 . ?
C21 H21B 0.9800 . ?
C21 H21C 0.9800 . ?
C22 H22A 0.9800 . ?
C22 H22B 0.9800 . ?
C22 H22C 0.9800 . ?
C23 C25 1.516(6) . ?
C23 H23A 0.9900 . ?
C23 H23B 0.9900 . ?
C24 O4 1.380(5) . ?
C24 C29 1.399(6) . ?
C24 C25 1.400(7) . ?
C25 C26 1.401(7) . ?
C26 C27 1.387(7) . ?
C26 H26 0.9500 . ?
C27 C28 1.382(7) . ?
C27 C30 1.554(7) . ?
C28 C29 1.392(6) . ?
C28 H28 0.9500 . ?
C29 C34 1.510(7) . ?
C30 C31B 1.438(11) . ?
C30 C33A 1.440(10) . ?
C30 C31A 1.530(10) . ?
C30 C32B 1.546(12) . ?
C30 C33B 1.573(12) . ?
C30 C32A 1.599(11) . ?
C31A H31A 0.9800 . ?
C31A H31B 0.9800 . ?
C31A H31C 0.9800 . ?
C32A H32A 0.9800 . ?
C32A H32B 0.9800 . ?
C32A H32C 0.9800 . ?
C33A H33A 0.9800 . ?
C33A H33B 0.9800 . ?
C33A H33C 0.9800 . ?
C31B H31D 0.9800 . ?
C31B H31E 0.9800 . ?
C31B H31F 0.9800 . ?
C32B H32D 0.9800 . ?
C32B H32E 0.9800 . ?
C32B H32F 0.9800 . ?
C33B H33D 0.9800 . ?
C33B H33E 0.9800 . ?
C33B H33F 0.9800 . ?
C34 C36 1.527(6) . ?
C34 H34A 0.9900 . ?
C34 H34B 0.9900 . ?
C35 O5 1.347(5) . ?
C35 C36 1.396(6) . ?
C35 C40 1.417(6) . ?
C36 C37 1.406(6) . ?
C37 C38 1.397(7) . ?
C37 H37 0.9500 . ?
C38 C39 1.393(7) . ?
C38 C41 1.547(7) . ?
C39 C40 1.390(7) . ?
C39 H39 0.9500 . ?
C40 C45 1.499(7) . ?
C41 C42 1.502(10) . ?
C41 C43 1.519(10) . ?
C41 C44 1.534(9) . ?
C42 H42A 0.9800 . ?
C42 H42B 0.9800 . ?
C42 H42C 0.9800 . ?
C43 H43A 0.9800 . ?
C43 H43B 0.9800 . ?
C43 H43C 0.9800 . ?
C44 H44A 0.9800 . ?
C44 H44B 0.9800 . ?
C44 H44C 0.9800 . ?
C45 O6 1.432(6) . ?
C45 H45A 0.9900 . ?
C45 H45B 0.9900 . ?
C46 O6 1.428(6) . ?
C46 C48 1.520(6) . ?
C46 H46A 0.9900 . ?
C46 H46B 0.9900 . ?
C47 O7 1.356(5) . ?
C47 C52 1.394(6) . ?
C47 C48 1.395(6) . ?
C48 C49 1.394(7) . ?
C49 C50 1.377(7) . ?
C49 H49 0.9500 . ?
C50 C51 1.401(7) . ?
C50 C53 1.538(8) . ?
C51 C52 1.376(7) . ?
C51 H51 0.9500 . ?
C52 C57 1.512(6) . ?
C53 C54 1.513(9) . ?
C53 C55 1.515(8) . ?
C53 C56 1.582(11) . ?
C54 H54A 0.9800 . ?
C54 H54B 0.9800 . ?
C54 H54C 0.9800 . ?
C55 H55A 0.9800 . ?
C55 H55B 0.9800 . ?
C55 H55C 0.9800 . ?
C56 H56A 0.9800 . ?
C56 H56B 0.9800 . ?
C56 H56C 0.9800 . ?
C57 C59 1.514(6) . ?
C57 H57A 0.9900 . ?
C57 H57B 0.9900 . ?
C58 O8 1.389(5) . ?
C58 C59 1.395(6) . ?
C58 C63 1.404(6) . ?
C59 C60 1.373(7) . ?
C60 C61 1.405(7) . ?
C60 H60 0.9500 . ?
C61 C62 1.386(7) . ?
C61 C64 1.533(7) . ?
C62 C63 1.366(7) . ?
C62 H62 0.9500 . ?
C63 C68 1.512(6) . ?
C64 C65A 1.486(10) . ?
C64 C67A 1.510(10) . ?
C64 C66B 1.533(12) . ?
C64 C66A 1.541(10) . ?
C64 C65B 1.560(12) . ?
C64 C67B 1.566(12) . ?
C65A H65A 0.9800 . ?
C65A H65B 0.9800 . ?
C65A H65C 0.9800 . ?
C66A H66A 0.9800 . ?
C66A H66B 0.9800 . ?
C66A H66C 0.9800 . ?
C67A H67A 0.9800 . ?
C67A H67B 0.9800 . ?
C67A H67C 0.9800 . ?
C65B H65D 0.9800 . ?
C65B H65E 0.9800 . ?
C65B H65F 0.9800 . ?
C66B H66D 0.9800 . ?
C66B H66E 0.9800 . ?
C66B H66F 0.9800 . ?
C67B H67D 0.9800 . ?
C67B H67E 0.9800 . ?
C67B H67F 0.9800 . ?
C68 H68A 0.9900 . ?
C68 H68B 0.9900 . ?
C71 O9 1.404(6) . ?
C71 C73 1.491(9) . ?
C71 C72 1.516(9) . ?
C71 H71 1.0000 . ?
C72 H72A 0.9800 . ?
C72 H72B 0.9800 . ?
C72 H72C 0.9800 . ?
C73 H73A 0.9800 . ?
C73 H73B 0.9800 . ?
C73 H73C 0.9800 . ?
C74A O10 1.404(11) . ?
C74A C75A 1.522(13) . ?
C74A C76 1.543(11) . ?
C74A H74A 1.0000 . ?
C75A H75A 0.9800 . ?
C75A H75B 0.9800 . ?
C75A H75C 0.9800 . ?
C74B O10 1.407(13) . ?
C74B C75B 1.526(15) . ?
C74B C76 1.551(14) . ?
C74B H74B 1.0000 . ?
C75B H75D 0.9800 . ?
C75B H75E 0.9800 . ?
C75B H75F 0.9800 . ?
C76 H76A 0.9800 . ?
C76 H76B 0.9800 . ?
C76 H76C 0.9800 . ?
C81 N1 1.151(6) . ?
C81 C82 1.442(8) . ?
C82 H82A 0.9800 . ?
C82 H82B 0.9800 . ?
C82 H82C 0.9800 . ?
C83 N2 1.242(14) . ?
C83 C84 1.357(13) . ?
C84 H84A 0.9800 . ?
C84 H84B 0.9800 . ?
C84 H84C 0.9800 . ?
C85 N3 1.132(12) . ?
C85 C86 1.471(17) . ?
C86 H86A 0.9800 . ?
C86 H86B 0.9800 . ?
C86 H86C 0.9800 . ?
C87 N4 1.151(14) . ?
C87 C88 1.289(14) . ?
N1 Ti1 2.368(4) . ?
C88 H88A 0.9800 . ?
C88 H88B 0.9800 . ?
C88 H88C 0.9800 . ?
O1 Ti1 1.828(3) . ?
O3 Ti1 1.844(3) . ?
O4 Ti2 2.029(3) . ?
O4 Ti1 2.070(3) . ?
O5 Ti2 1.877(3) . ?
O7 Ti2 1.821(3) . ?
O8 Ti2 2.019(3) . ?
O8 Ti1 2.081(3) . ?
O9 Ti1 1.796(3) . ?
O10 Ti2 1.764(3) . ?
Ti1 Ti2 3.2817(10) . ?

loop_
_platon_squeeze_void_nr
_platon_squeeze_void_average_x
_platon_squeeze_void_average_y
_platon_squeeze_void_average_z
_platon_squeeze_void_volume
_platon_squeeze_void_count_electrons
_platon_squeeze_void_content
1 0.169 0.731 -0.014 50 5 ' '
2 0.169 0.769 0.486 50 5 ' '
3 0.500 0.500 0.500 96 22 ' '
4 0.500 1.000 1.000 96 22 ' '
5 0.830 0.269 0.014 50 5 ' '
6 0.830 0.231 0.514 50 5 ' '
